data_9001748
loop_
_publ_author_name
'Comodi, P.'
'Zanazzi, P. F.'

_publ_section_title
;
 Effects of temperature and pressure on the structure of lawsonite
 P = 0.001 kbar, T = 538 C
;
_journal_name_full 'American Mineralogist'
_journal_page_first 833
_journal_page_last 841
_journal_volume 81
_journal_year 1996
_chemical_formula_sum 'Al2 Ca O10 Si2'
_chemical_name_mineral Lawsonite
_space_group_IT_number 63
_symmetry_space_group_name_Hall '-C 2c 2c'
_symmetry_space_group_name_H-M 'C c m m'
_cell_angle_alpha 90
_cell_angle_beta 90
_cell_angle_gamma 90
_cell_length_a 8.860
_cell_length_b 5.888
_cell_length_c 13.201
_cell_formula_units_Z 4
_cell_volume 688.666
_database_code_amcsd 0001804
_diffrn_ambient_pressure 100
_diffrn_ambient_temperature 811.15
_exptl_crystal_density_diffrn 2.992
_cod_original_formula_sum 'Ca Al2 Si2 O10'
_cod_database_code 9001748

loop_
_space_group_symop_operation_xyz
x,y,z
1/2+x,1/2+y,z
-x,y,1/2+z
1/2-x,1/2+y,1/2+z
x,-y,1/2-z
1/2+x,1/2-y,1/2-z
x,-y,z
1/2+x,1/2-y,z
-x,y,-z
1/2-x,1/2+y,-z
x,y,1/2-z
1/2+x,1/2+y,1/2-z
-x,-y,1/2+z
1/2-x,1/2-y,1/2+z
-x,-y,-z
1/2-x,1/2-y,-z

loop_
_atom_site_aniso_label
_atom_site_aniso_U_11
_atom_site_aniso_U_22
_atom_site_aniso_U_33
_atom_site_aniso_U_12
_atom_site_aniso_U_13
_atom_site_aniso_U_23
Ca 0.03100 0.02500 0.03600 0.00000 0.00000 0.00000
Al 0.01400 0.01000 0.02700 0.00000 -0.00240 -0.00190
Si 0.01110 0.01100 0.02400 0.00000 0.00000 0.00000
O1 0.03100 0.03100 0.01700 0.00000 0.00000 0.00000
O2 0.02000 0.01500 0.03200 0.00000 -0.00500 -0.00400
O3 0.01400 0.01900 0.02800 0.00000 0.00000 0.00000
O4 0.01400 0.01300 0.03400 0.00000 0.00740 0.00000
O5 0.04600 0.07900 0.03500 0.00000 0.00000 0.00000

loop_
_atom_site_label
_atom_site_fract_x
_atom_site_fract_y
_atom_site_fract_z
_atom_site_U_iso_or_equiv
Ca 0.33260 0.00000 0.25000 ?
Al 0.25000 0.25000 0.00000 ?
Si 0.97990 0.00000 0.13290 ?
O1 0.04600 0.00000 0.25000 ?
O2 0.37930 0.27360 0.11680 ?
O3 0.13730 0.00000 0.06580 ?
O4 0.63960 0.00000 0.04660 ?
O5 0.61300 0.00000 0.25000 ?

loop_
_cod_related_entry_id
_cod_related_entry_database
_cod_related_entry_code
1 AMCSD 0001804
